data_2017121
loop_
_publ_author_name
'Chen, Hong-Feng'
'Fang, Qi'
'Yu, Wen-Tao'
'Batsanov, Andrei S.'
'Howard, Judith A. K.'

_publ_section_title
;5-(4,5-Ethylenedithio-1,3-dithiol-2-ylidene)-1,3,4,6-tetrathiapentalen-2-one
 (EDTO--TTP) and
 5-[4,5-(ethene-1,2-diyldithio)-1,3-dithiol-2-ylidene]-1,3,4,6-tetrathiapentalen-2-one
 (VDTO--TTP)
;
_journal_coeditor_code SK3310
_journal_issue 5
_journal_name_full 'Acta Crystallographica Section C'
_journal_page_first o198
_journal_page_last o201
_journal_paper_doi 10.1107/S0108270109011470
_journal_volume 65
_journal_year 2009
_chemical_formula_iupac 'C9 H4 O S8'
_chemical_formula_moiety 'C9 H4 O S8'
_chemical_formula_sum 'C9 H4 O S8'
_chemical_formula_weight 384.60
_chemical_name_systematic
;
5-(4,5-Ethylenedithio-1,3-dithiol-2-ylidene)-1,3,4,6-tetrathiapentalen-2-one
;
_space_group_IT_number 14
_symmetry_cell_setting monoclinic
_symmetry_space_group_name_Hall '-P 2yn'
_symmetry_space_group_name_H-M 'P 1 21/n 1'
_atom_sites_solution_hydrogens difmap
_atom_sites_solution_primary direct
_atom_sites_solution_secondary difmap
_audit_creation_method SHELXL-97
_cell_angle_alpha 90.00
_cell_angle_beta 99.5480(10)
_cell_angle_gamma 90.00
_cell_formula_units_Z 4
_cell_length_a 6.4948(4)
_cell_length_b 28.7194(16)
_cell_length_c 7.1503(4)
_cell_measurement_reflns_used 4976
_cell_measurement_temperature 220(2)
_cell_measurement_theta_max 27.10
_cell_measurement_theta_min 2.84
_cell_volume 1315.25(13)
_computing_cell_refinement 'SAINT (Version 7.46A; Bruker, 2007)'
_computing_data_collection 'SMART (Version 5.049; Bruker, 1998)'
_computing_data_reduction 'SAINT (Version 7.46A; Bruker, 2007)'
_computing_molecular_graphics 'SHELXTL (Version 6.14; Sheldrick, 2008)'
_computing_publication_material 'SHELXTL (Version 6.14; Sheldrick, 2008)'
_computing_structure_refinement 'SHELXTL (Version 6.14; Sheldrick, 2008)'
_computing_structure_solution 'SHELXTL (Version 6.14; Sheldrick, 2008)'
_diffrn_ambient_temperature 220(2)
_diffrn_detector_area_resol_mean 8
_diffrn_measured_fraction_theta_full 0.968
_diffrn_measured_fraction_theta_max 0.912
_diffrn_measurement_device_type 'Siemens SMART 1K CCD area-detector'
_diffrn_measurement_method '\W scans'
_diffrn_radiation_monochromator graphite
_diffrn_radiation_source 'fine-focus sealed tube'
_diffrn_radiation_type MoK\a
_diffrn_radiation_wavelength 0.71073
_diffrn_reflns_av_R_equivalents 0.0322
_diffrn_reflns_av_sigmaI/netI 0.0293
_diffrn_reflns_limit_h_max 7
_diffrn_reflns_limit_h_min -8
_diffrn_reflns_limit_k_max 34
_diffrn_reflns_limit_k_min -33
_diffrn_reflns_limit_l_max 9
_diffrn_reflns_limit_l_min -8
_diffrn_reflns_number 11099
_diffrn_reflns_theta_full 26.50
_diffrn_reflns_theta_max 27.19
_diffrn_reflns_theta_min 2.84
_diffrn_standards_number 0
_exptl_absorpt_coefficient_mu 1.336
_exptl_absorpt_correction_T_max 0.9738
_exptl_absorpt_correction_T_min 0.7486
_exptl_absorpt_correction_type multi-scan
_exptl_absorpt_process_details '(SADABS 2006/1; Bruker, 2005), R(int)=0.047 before correction'
_exptl_crystal_colour orange
_exptl_crystal_density_diffrn 1.944
_exptl_crystal_density_method 'not measured'
_exptl_crystal_description plate
_exptl_crystal_F_000 776
_exptl_crystal_size_max 0.23
_exptl_crystal_size_mid 0.19
_exptl_crystal_size_min 0.02
_refine_diff_density_max 0.537
_refine_diff_density_min -0.323
_refine_ls_extinction_method none
_refine_ls_goodness_of_fit_ref 1.093
_refine_ls_hydrogen_treatment refall
_refine_ls_matrix_type full
_refine_ls_number_parameters 179
_refine_ls_number_reflns 2682
_refine_ls_number_restraints 0
_refine_ls_restrained_S_all 1.093
_refine_ls_R_factor_all 0.0431
_refine_ls_R_factor_gt 0.0289
_refine_ls_shift/su_max 0.001
_refine_ls_shift/su_mean 0.000
_refine_ls_structure_factor_coef Fsqd
_refine_ls_weighting_details 'calc w=1/[\s^2^(Fo^2^)+(0.0194P)^2^+0.9207P] where P=(Fo^2^+2Fc^2^)/3'
_refine_ls_weighting_scheme calc
_refine_ls_wR_factor_gt 0.0593
_refine_ls_wR_factor_ref 0.0643
_reflns_number_gt 2107
_reflns_number_total 2682
_reflns_threshold_expression >2sigma(I)
_cod_data_source_file sk3310.cif
_cod_data_source_block I
_cod_depositor_comments
;
The following automatic conversions were performed:
'_symmetry_cell_setting' value 'Monoclinic' changed to 'monoclinic'
according to '/home/saulius/struct/CIF-dictionaries/cif_core.dic'
dictionary named 'cif_core.dic' version 2.4.1 from 2010-06-29.

Automatic conversion script
Id: cif_fix_enum 1527 2010-12-29 10:47:43Z saulius 

The following automatic conversions were performed:

'_symmetry_cell_setting' value 'Monoclinic' changed to 'monoclinic'
according to /home/saulius/struct/CIF-dictionaries/cif_core.dic
dictionary named 'cif_core.dic' version 2.4.1 from 2010-06-29.

Automatic conversion script
Id: cif_fix_values 1715 2011-07-08 13:25:40Z adriana 
;
_cod_original_sg_symbol_Hall '-P 2yn '
_cod_original_sg_symbol_H-M 'P 21/n'
_cod_database_code 2017121
_cod_database_fobs_code 2017121

loop_
_symmetry_equiv_pos_as_xyz
'x, y, z'
'-x+1/2, y+1/2, -z+1/2'
'-x, -y, -z'
'x-1/2, -y-1/2, z-1/2'

loop_
_atom_site_type_symbol
_atom_site_label
_atom_site_fract_x
_atom_site_fract_y
_atom_site_fract_z
_atom_site_U_iso_or_equiv
_atom_site_adp_type
_atom_site_calc_flag
_atom_site_refinement_flags
_atom_site_occupancy
_atom_site_disorder_assembly
_atom_site_disorder_group
S S1 0.55521(10) 0.64008(2) 0.76478(9) 0.02842(15) Uani d . 1 . .
S S2 0.10921(9) 0.61106(2) 0.67531(9) 0.02841(15) Uani d . 1 . .
S S3 0.68965(9) 0.53783(2) 0.79025(9) 0.02792(15) Uani d . 1 . .
S S4 0.24090(9) 0.50892(2) 0.69960(9) 0.02890(16) Uani d . 1 . .
S S5 0.82327(9) 0.42849(2) 0.81049(9) 0.02526(15) Uani d . 1 . .
S S6 0.37694(9) 0.40187(2) 0.72496(9) 0.02516(15) Uani d . 1 . .
S S7 0.98235(9) 0.33257(2) 0.84731(11) 0.03497(18) Uani d . 1 . .
S S8 0.45355(9) 0.30048(2) 0.74265(10) 0.03253(17) Uani d . 1 . .
O O1 0.2361(3) 0.69816(6) 0.7106(3) 0.0419(5) Uani d . 1 . .
C C1 0.2890(4) 0.65767(9) 0.7160(4) 0.0297(6) Uani d . 1 . .
C C2 0.2984(4) 0.56819(8) 0.7102(3) 0.0237(5) Uani d . 1 . .
C C3 0.4996(3) 0.58123(8) 0.7505(3) 0.0224(5) Uani d . 1 . .
C C4 0.5062(3) 0.49208(8) 0.7510(3) 0.0211(5) Uani d . 1 . .
C C5 0.5620(3) 0.44691(8) 0.7616(3) 0.0210(5) Uani d . 1 . .
C C6 0.5612(3) 0.35650(8) 0.7635(3) 0.0221(5) Uani d . 1 . .
C C7 0.7634(3) 0.36881(8) 0.8038(3) 0.0230(5) Uani d . 1 . .
C C8 0.6771(5) 0.26441(10) 0.8235(6) 0.0497(9) Uani d . 1 . .
H H82 0.635(4) 0.2334(11) 0.768(4) 0.047(8) Uiso d . 1 . .
H H81 0.723(7) 0.2684(14) 0.978(6) 0.114(16) Uiso d . 1 . .
C C9 0.8722(5) 0.27810(10) 0.7581(6) 0.0482(8) Uani d . 1 . .
H H92 0.813(7) 0.2784(14) 0.609(6) 0.105(14) Uiso d . 1 . .
H H91 0.978(5) 0.2573(12) 0.811(5) 0.071(11) Uiso d . 1 . .

loop_
_atom_site_aniso_label
_atom_site_aniso_U_11
_atom_site_aniso_U_22
_atom_site_aniso_U_33
_atom_site_aniso_U_12
_atom_site_aniso_U_13
_atom_site_aniso_U_23
S1 0.0304(3) 0.0158(3) 0.0388(4) -0.0014(2) 0.0048(3) -0.0005(3)
S2 0.0260(3) 0.0200(3) 0.0385(4) 0.0049(2) 0.0034(3) 0.0014(3)
S3 0.0211(3) 0.0167(3) 0.0454(4) -0.0008(2) 0.0039(3) 0.0004(3)
S4 0.0202(3) 0.0176(3) 0.0478(4) -0.0004(2) 0.0027(3) 0.0008(3)
S5 0.0189(3) 0.0177(3) 0.0388(4) -0.0014(2) 0.0034(2) 0.0005(2)
S6 0.0187(3) 0.0162(3) 0.0394(4) 0.0001(2) 0.0013(2) 0.0009(2)
S7 0.0199(3) 0.0225(3) 0.0616(5) 0.0037(2) 0.0041(3) 0.0013(3)
S8 0.0227(3) 0.0157(3) 0.0581(4) -0.0012(2) 0.0038(3) -0.0028(3)
O1 0.0480(11) 0.0179(10) 0.0611(13) 0.0077(8) 0.0126(10) 0.0026(9)
C1 0.0354(14) 0.0211(13) 0.0334(14) 0.0026(10) 0.0076(11) 0.0025(10)
C2 0.0248(12) 0.0175(12) 0.0285(13) 0.0008(9) 0.0041(10) 0.0009(10)
C3 0.0242(12) 0.0165(12) 0.0264(13) 0.0017(9) 0.0034(10) 0.0009(9)
C4 0.0191(11) 0.0180(12) 0.0262(13) -0.0010(8) 0.0035(10) 0.0001(9)
C5 0.0210(11) 0.0181(12) 0.0243(12) -0.0015(9) 0.0049(9) -0.0001(9)
C6 0.0219(11) 0.0159(12) 0.0285(13) 0.0014(9) 0.0047(10) -0.0002(9)
C7 0.0222(11) 0.0173(12) 0.0299(13) 0.0014(9) 0.0055(10) 0.0004(10)
C8 0.0322(15) 0.0203(15) 0.093(3) 0.0010(11) 0.0003(16) 0.0012(15)
C9 0.0335(15) 0.0253(16) 0.084(3) 0.0082(12) 0.0051(16) -0.0029(15)

loop_
_atom_type_symbol
_atom_type_description
_atom_type_scat_dispersion_real
_atom_type_scat_dispersion_imag
_atom_type_scat_source
C C 0.0033 0.0016 'International Tables Vol C Tables 4.2.6.8 and 6.1.1.4'
H H 0.0000 0.0000 'International Tables Vol C Tables 4.2.6.8 and 6.1.1.4'
O O 0.0106 0.0060 'International Tables Vol C Tables 4.2.6.8 and 6.1.1.4'
S S 0.1246 0.1234 'International Tables Vol C Tables 4.2.6.8 and 6.1.1.4'

loop_
_geom_angle_atom_site_label_1
_geom_angle_atom_site_label_2
_geom_angle_atom_site_label_3
_geom_angle_site_symmetry_1
_geom_angle_site_symmetry_3
_geom_angle
_geom_angle_publ_flag
C3 S1 C1 . . 94.53(11) ?
C2 S2 C1 . . 94.67(11) ?
C3 S3 C4 . . 93.73(10) ?
C2 S4 C4 . . 93.66(11) ?
C5 S5 C7 . . 94.94(10) ?
C5 S6 C6 . . 95.23(11) ?
C7 S7 C9 . . 101.04(13) ?
C6 S8 C8 . . 102.25(12) ?
O1 C1 S2 . . 123.1(2) ?
O1 C1 S1 . . 122.7(2) ?
S2 C1 S1 . . 114.27(13) ?
C3 C2 S2 . . 118.36(18) ?
C3 C2 S4 . . 118.41(18) ?
S2 C2 S4 . . 123.22(13) ?
C2 C3 S1 . . 118.15(18) ?
C2 C3 S3 . . 118.19(18) ?
S1 C3 S3 . . 123.64(13) ?
C5 C4 S3 . . 122.69(17) ?
C5 C4 S4 . . 121.31(17) ?
S3 C4 S4 . . 116.00(13) ?
C4 C5 S6 . . 122.03(17) ?
C4 C5 S5 . . 122.96(17) ?
S6 C5 S5 . . 115.00(12) ?
C7 C6 S8 . . 128.46(18) ?
C7 C6 S6 . . 116.99(17) ?
S8 C6 S6 . . 114.56(12) ?
C6 C7 S7 . . 128.22(18) ?
C6 C7 S5 . . 117.81(17) ?
S7 C7 S5 . . 113.96(12) ?
C9 C8 S8 . . 115.8(2) ?
C9 C8 H82 . . 107.6(17) ?
S8 C8 H82 . . 103.5(16) ?
C9 C8 H81 . . 101(2) ?
S8 C8 H81 . . 109(2) ?
H82 C8 H81 . . 120(3) ?
C8 C9 S7 . . 115.6(2) ?
C8 C9 H92 . . 98(2) ?
S7 C9 H92 . . 114(2) ?
C8 C9 H91 . . 108(2) ?
S7 C9 H91 . . 101(2) ?
H92 C9 H91 . . 121(3) ?

loop_
_geom_bond_atom_site_label_1
_geom_bond_atom_site_label_2
_geom_bond_site_symmetry_2
_geom_bond_distance
_geom_bond_publ_flag
S1 C3 . 1.728(2) y
S1 C1 . 1.780(3) y
S2 C2 . 1.728(2) y
S2 C1 . 1.768(3) y
S3 C3 . 1.744(2) y
S3 C4 . 1.765(2) y
S4 C2 . 1.742(2) y
S4 C4 . 1.768(2) y
S5 C5 . 1.756(2) y
S5 C7 . 1.757(2) y
S6 C5 . 1.756(2) y
S6 C6 . 1.759(2) y
S7 C7 . 1.748(2) y
S7 C9 . 1.793(3) y
S8 C6 . 1.751(2) y
S8 C8 . 1.799(3) y
O1 C1 . 1.211(3) y
C2 C3 . 1.344(3) y
C4 C5 . 1.346(3) y
C6 C7 . 1.344(3) y
C8 C9 . 1.475(4) y
C8 H82 . 0.99(3) ?
C8 H81 . 1.10(4) ?
C9 H92 . 1.07(4) ?
C9 H91 . 0.94(3) ?

loop_
_geom_hbond_atom_site_label_D
_geom_hbond_atom_site_label_H
_geom_hbond_atom_site_label_A
_geom_hbond_site_symmetry_A
_geom_hbond_distance_DH
_geom_hbond_distance_HA
_geom_hbond_distance_DA
_geom_hbond_angle_DHA
C8 H82 O1 2_546 0.99(3) 2.64(3) 3.266(3) 121(2)
C8 H81 O1 3_667 1.10(4) 2.40(4) 3.456(5) 161(3)
C9 H92 O1 3_666 1.07(4) 2.35(4) 3.378(4) 160(3)
C9 H91 O1 2_646 0.94(3) 2.54(4) 3.407(3) 153(3)

loop_
_cod_related_entry_id
_cod_related_entry_database
_cod_related_entry_code
1 ChemSpider 8771587
